data_7228114
loop_
_publ_author_name
'Chen, Ming'
'Chen, Li-Feng'
'Li, Man-Mei'
'Li, Ni-Ping'
'Cao, Jia-Qing'
'Wang, Ying'
'Li, Yao-Lan'
'Wang, Lei'
'Ye, Wen-Cai'

_publ_section_title
;
 Myrtucomvalones A--C, three unusual triketone--sesquiterpene adducts from
 the leaves of Myrtus communis &#x2018;Variegata&#x2019;
;
_journal_issue 37
_journal_name_full 'RSC Adv.'
_journal_page_first 22735
_journal_paper_doi 10.1039/C7RA02260C
_journal_volume 7
_journal_year 2017
_chemical_formula_moiety 'C29 H44 O3'
_chemical_formula_sum 'C29 H44 O3'
_chemical_formula_weight 440.64
_space_group_crystal_system triclinic
_space_group_IT_number 2
_space_group_name_Hall '-P 1'
_space_group_name_H-M_alt 'P -1'
_symmetry_space_group_name_Hall '-P 1'
_symmetry_space_group_name_H-M 'P -1'
_atom_sites_solution_hydrogens geom
_atom_sites_solution_primary dual
_audit_creation_date 2016-12-15
_audit_creation_method
;
Olex2 1.2
(compiled 2016.11.30 svn.r3356 for OlexSys, GUI svn.r5269)
;
_audit_update_record
;
2017-01-24 deposited with the CCDC.
2017-04-18 downloaded from the CCDC.
;
_cell_angle_alpha 107.318(7)
_cell_angle_beta 95.676(6)
_cell_angle_gamma 104.090(7)
_cell_formula_units_Z 2
_cell_length_a 9.7468(7)
_cell_length_b 10.0413(9)
_cell_length_c 14.7257(9)
_cell_measurement_reflns_used 3527
_cell_measurement_temperature 100.01(10)
_cell_measurement_theta_max 73.1940
_cell_measurement_theta_min 4.7430
_cell_volume 1311.43(19)
_computing_cell_refinement 'CrysAlisPro 1.171.38.43f (Rigaku OD, 2015)'
_computing_data_collection 'CrysAlisPro 1.171.38.43f (Rigaku OD, 2015)'
_computing_data_reduction 'CrysAlisPro 1.171.38.43f (Rigaku OD, 2015)'
_computing_molecular_graphics 'Olex2 (Dolomanov et al., 2009)'
_computing_publication_material 'Olex2 (Dolomanov et al., 2009)'
_computing_structure_refinement 'ShelXL (Sheldrick, 2015)'
_computing_structure_solution 'ShelXT (Sheldrick, 2015)'
_diffrn_ambient_environment N~2~
_diffrn_ambient_temperature 100.01(10)
_diffrn_detector 'CCD plate'
_diffrn_detector_area_resol_mean 5.2684
_diffrn_detector_type AtlasS2
_diffrn_measured_fraction_theta_full 0.9966
_diffrn_measured_fraction_theta_max 0.9591
_diffrn_measurement_details
;
List of Runs (angles in degrees, time in seconds):

  # Type    Start    End  Width  t~exp~   \w     \q     \k     \f   Frames
#--------------------------------------------------------------------------
  1  \w    -31.00  33.00   1.00    1.00    --  -40.48  57.00   0.00   64
  2  \w     12.00  59.00   1.00    1.00    --   40.48  57.00 -30.00   47
  3  \w     86.00 113.00   1.00    1.00    --   40.48  57.00 -30.00   27
  4  \w     96.00 123.00   1.00    3.67    --  106.95 -30.00  30.00   27
  5  \w     82.00 178.00   1.00    3.67    --  106.95  61.00 120.00   96
  6  \w     94.00 157.00   1.00    3.67    --  106.95 125.00  60.00   63
  7  \w    106.00 133.00   1.00    3.67    --  106.95  77.00-120.00   27
  8  \w    132.00 167.00   1.00    3.67    --  106.95 125.00-150.00   35
  9  \w     81.00 177.00   1.00    3.67    --  106.95  30.00-150.00   96
 10  \w     62.00 108.00   1.00    3.67    --  106.95 -94.00-120.00   46
 11  \w     39.00 109.00   1.00    3.67    --  106.95 -94.00 -30.00   70
 12  \w     40.00  96.00   1.00    1.00    --   40.48-125.00  60.00   56
 13  \w     29.00 108.00   1.00    3.67    --  106.95 -94.00 150.00   79
 14  \w     83.00 121.00   1.00    3.67    --  106.95-125.00 120.00   38
 15  \w     39.00 126.00   1.00    3.67    --  106.95 -45.00 150.00   87
 16  \w     34.00 133.00   1.00    3.67    --  106.95 -45.00 -30.00   99
 17  \w    -71.00  33.00   1.00    1.00    --  -40.48  77.00-150.00  104
 18  \w   -115.00 -17.00   1.00    1.00    --  -40.48 -37.00  60.00   98
;
_diffrn_measurement_device 'four-circle diffractometer'
_diffrn_measurement_device_type 'SuperNova, Dual, Cu at zero, AtlasS2'
_diffrn_measurement_method '\w scans'
_diffrn_orient_matrix_type 'CrysAlisPro convention (1999,Acta A55,543-557)'
_diffrn_orient_matrix_UB_11 0.0129013000
_diffrn_orient_matrix_UB_12 -0.1445845000
_diffrn_orient_matrix_UB_13 0.0109219000
_diffrn_orient_matrix_UB_21 -0.0942915000
_diffrn_orient_matrix_UB_22 -0.0839053000
_diffrn_orient_matrix_UB_23 -0.1010071000
_diffrn_orient_matrix_UB_31 0.1357970000
_diffrn_orient_matrix_UB_32 0.0143288000
_diffrn_orient_matrix_UB_33 -0.0459695000
_diffrn_radiation_monochromator mirror
_diffrn_radiation_probe x-ray
_diffrn_radiation_type 'Cu K\a'
_diffrn_radiation_wavelength 1.54184
_diffrn_reflns_av_R_equivalents 0.0556
_diffrn_reflns_av_unetI/netI 0.0558
_diffrn_reflns_Laue_measured_fraction_full 0.996
_diffrn_reflns_Laue_measured_fraction_max 0.959
_diffrn_reflns_limit_h_max 11
_diffrn_reflns_limit_h_min -8
_diffrn_reflns_limit_k_max 11
_diffrn_reflns_limit_k_min -12
_diffrn_reflns_limit_l_max 18
_diffrn_reflns_limit_l_min -18
_diffrn_reflns_number 8553
_diffrn_reflns_point_group_measured_fraction_full 0.996
_diffrn_reflns_point_group_measured_fraction_max 0.959
_diffrn_reflns_theta_full 67.684
_diffrn_reflns_theta_max 73.61
_diffrn_reflns_theta_min 4.76
_diffrn_source 'micro-focus sealed X-ray tube'
_diffrn_source_type 'SuperNova (Cu) X-ray Source'
_exptl_absorpt_coefficient_mu 0.541
_exptl_absorpt_correction_T_max 1.00000
_exptl_absorpt_correction_T_min 0.70327
_exptl_absorpt_correction_type multi-scan
_exptl_absorpt_process_details
;
CrysAlisPro 1.171.38.43f (Rigaku Oxford Diffraction, 2015)
Empirical absorption correction using spherical harmonics,
 implemented in SCALE3 ABSPACK scaling algorithm.
;
_exptl_crystal_colour colorless
_exptl_crystal_density_diffrn 1.116
_exptl_crystal_description block
_exptl_crystal_F_000 484
_exptl_crystal_size_max 0.3
_exptl_crystal_size_mid 0.2
_exptl_crystal_size_min 0.2
_refine_diff_density_max 0.370
_refine_diff_density_min -0.304
_refine_diff_density_rms 0.066
_refine_ls_extinction_method none
_refine_ls_goodness_of_fit_ref 1.032
_refine_ls_hydrogen_treatment constr
_refine_ls_matrix_type full
_refine_ls_number_parameters 298
_refine_ls_number_reflns 5070
_refine_ls_number_restraints 0
_refine_ls_restrained_S_all 1.032
_refine_ls_R_factor_all 0.0985
_refine_ls_R_factor_gt 0.0774
_refine_ls_shift/su_max 0.000
_refine_ls_shift/su_mean 0.000
_refine_ls_structure_factor_coef Fsqd
_refine_ls_weighting_details 'w=1/[\s^2^(Fo^2^)+(0.0821P)^2^+3.0126P] where P=(Fo^2^+2Fc^2^)/3'
_refine_ls_weighting_scheme calc
_refine_ls_wR_factor_gt 0.2304
_refine_ls_wR_factor_ref 0.2426
_reflns_Friedel_coverage 0.000
_reflns_number_gt 3977
_reflns_number_total 5070
_reflns_threshold_expression 'I > 2\s(I)'
_cod_data_source_file c7ra02260c2.cif
_cod_data_source_block exp_119
_cod_original_cell_volume 1311.43(18)
_cod_database_code 7228114
_shelx_space_group_comment
;
The symmetry employed for this shelxl refinement is uniquely defined
by the following loop, which should always be used as a source of
symmetry information in preference to the above space-group names.
They are only intended as comments.
;
_shelx_estimated_absorpt_t_max 0.899
_shelx_estimated_absorpt_t_min 0.855
_reflns_odcompleteness_completeness 99.66
_reflns_odcompleteness_iscentric 1
_reflns_odcompleteness_theta 66.97
_olex2_refinement_description
;
1. Fixed Uiso
 At 1.2 times of:
  All C(H) groups, All C(H,H) groups
 At 1.5 times of:
  All C(H,H,H) groups
2.a Ternary CH refined with riding coordinates:
 C007(H007), C008(H008), C00A(H00C), C00C(H00D), C00H(H00I), C00I(H00J),
 C00L(H00N)
2.b Secondary CH2 refined with riding coordinates:
 C009(H00A,H00B), C00D(H00E,H00F), C00E(H00G,H00H), C00N(H00O,H00P), C00O(H00Q,
 H00R)
2.c Idealised Me refined as rotating group:
 C00K(H00K,H00L,H00M), C00P(H00S,H00T,H00U), C00Q(H00V,H00W,H00X), C00R(H00Y,H,
 HA), C00S(H00Z,HB,HC), C00T(H00,HD,HE), C00U(H0AA,HF,HG), C00V(H1AA,HH,HI),
 C00W(H2AA,HJ,HK)
;
_shelx_shelxl_version_number 2014/7
_olex2_submission_special_instructions 'No special instructions were received'
_oxdiff_exptl_absorpt_empirical_details
;
Empirical correction (ABSPACK) includes:
- Absorption correction using spherical harmonics
- Frame scaling
;
_oxdiff_exptl_absorpt_empirical_full_max 1.729
_oxdiff_exptl_absorpt_empirical_full_min 0.186

loop_
_space_group_symop_operation_xyz
'x, y, z'
'-x, -y, -z'

loop_
_atom_site_label
_atom_site_type_symbol
_atom_site_fract_x
_atom_site_fract_y
_atom_site_fract_z
_atom_site_U_iso_or_equiv
_atom_site_adp_type
_atom_site_occupancy
_atom_site_site_symmetry_order
_atom_site_calc_flag
_atom_site_refinement_flags_posn
O001 O 0.3393(2) 0.3097(2) 0.69319(15) 0.0315(5) Uani 1 1 d .
O002 O 0.2443(3) 0.4019(3) 1.00772(16) 0.0411(6) Uani 1 1 d .
O003 O -0.0982(3) 0.0584(3) 0.74931(19) 0.0524(7) Uani 1 1 d .
C004 C 0.2810(3) 0.3812(4) 0.8500(2) 0.0302(7) Uani 1 1 d .
C005 C 0.2537(3) 0.2898(4) 0.7573(2) 0.0303(7) Uani 1 1 d .
C006 C 0.7061(3) 0.4218(4) 0.6648(2) 0.0323(7) Uani 1 1 d .
C007 C 0.5534(3) 0.4307(3) 0.6505(2) 0.0304(7) Uani 1 1 d .
H007 H 0.5335 0.5057 0.6255 0.036 Uiso 1 1 calc R
C008 C 0.3957(3) 0.5264(4) 0.8848(2) 0.0308(7) Uani 1 1 d .
H008 H 0.4649 0.5265 0.9379 0.037 Uiso 1 1 calc R
C009 C 0.5786(4) 0.3296(4) 0.7785(2) 0.0325(7) Uani 1 1 d .
H00A H 0.5403 0.2247 0.7493 0.039 Uiso 1 1 calc R
H00B H 0.5815 0.3560 0.8478 0.039 Uiso 1 1 calc R
C00A C 0.5941(3) 0.3058(4) 0.5833(2) 0.0306(7) Uani 1 1 d .
H00C H 0.5599 0.2118 0.5932 0.037 Uiso 1 1 calc R
C00B C 0.2055(4) 0.3342(4) 0.9209(2) 0.0333(7) Uani 1 1 d .
C00C C 0.5925(4) 0.2982(4) 0.4782(2) 0.0336(7) Uani 1 1 d .
H00D H 0.5327 0.3584 0.4651 0.040 Uiso 1 1 calc R
C00D C 0.7300(4) 0.3831(4) 0.7565(2) 0.0353(7) Uani 1 1 d .
H00E H 0.7886 0.4677 0.8096 0.042 Uiso 1 1 calc R
H00F H 0.7777 0.3070 0.7462 0.042 Uiso 1 1 calc R
C00E C 0.4776(4) 0.5489(3) 0.8038(2) 0.0314(7) Uani 1 1 d .
H00G H 0.4295 0.5967 0.7680 0.038 Uiso 1 1 calc R
H00H H 0.5742 0.6125 0.8327 0.038 Uiso 1 1 calc R
C00F C 0.0239(4) 0.1326(4) 0.7803(2) 0.0351(7) Uani 1 1 d .
C00G C 0.4872(3) 0.4068(3) 0.7341(2) 0.0305(7) Uani 1 1 d .
C00H C 0.5206(4) 0.1419(4) 0.4091(2) 0.0353(7) Uani 1 1 d .
H00I H 0.5761 0.0789 0.4234 0.042 Uiso 1 1 calc R
C00I C 0.3284(4) 0.6524(4) 0.9249(2) 0.0385(8) Uani 1 1 d .
H00J H 0.2833 0.6345 0.9784 0.046 Uiso 1 1 calc R
C00J C 0.1240(4) 0.1595(4) 0.7091(2) 0.0341(7) Uani 1 1 d .
C00K C 0.3664(4) 0.0862(4) 0.4244(3) 0.0403(8) Uani 1 1 d .
H00K H 0.3682 0.0907 0.4905 0.061 Uiso 1 1 calc GR
H00L H 0.3246 -0.0127 0.3825 0.061 Uiso 1 1 calc GR
H00M H 0.3100 0.1459 0.4097 0.061 Uiso 1 1 calc GR
C00L C 0.8328(4) 0.5236(4) 0.6428(3) 0.0383(8) Uani 1 1 d .
H00N H 0.9162 0.4872 0.6510 0.046 Uiso 1 1 calc R
C00M C 0.0807(4) 0.1939(4) 0.8885(2) 0.0405(8) Uani 1 1 d .
C00N C 0.8068(4) 0.5212(4) 0.5380(3) 0.0430(8) Uani 1 1 d .
H00O H 0.7404 0.5772 0.5316 0.052 Uiso 1 1 calc R
H00P H 0.8970 0.5678 0.5230 0.052 Uiso 1 1 calc R
C00O C 0.7457(4) 0.3672(4) 0.4650(3) 0.0422(8) Uani 1 1 d .
H00Q H 0.8074 0.3079 0.4744 0.051 Uiso 1 1 calc R
H00R H 0.7429 0.3707 0.3998 0.051 Uiso 1 1 calc R
C00P C 0.0395(4) 0.1868(5) 0.6260(2) 0.0442(9) Uani 1 1 d .
H00S H 0.0119 0.2743 0.6511 0.066 Uiso 1 1 calc GR
H00T H -0.0451 0.1060 0.5961 0.066 Uiso 1 1 calc GR
H00U H 0.0990 0.1972 0.5789 0.066 Uiso 1 1 calc GR
C00Q C 0.5160(5) 0.1298(4) 0.3023(2) 0.0441(9) Uani 1 1 d .
H00V H 0.4678 0.1960 0.2881 0.066 Uiso 1 1 calc GR
H00W H 0.4649 0.0320 0.2619 0.066 Uiso 1 1 calc GR
H00X H 0.6124 0.1538 0.2902 0.066 Uiso 1 1 calc GR
C00R C 0.2114(5) 0.6590(5) 0.8516(3) 0.0481(9) Uani 1 1 d .
H00Y H 0.2503 0.6710 0.7962 0.072 Uiso 1 1 calc GR
H H 0.1758 0.7399 0.8805 0.072 Uiso 1 1 calc GR
HA H 0.1341 0.5703 0.8319 0.072 Uiso 1 1 calc GR
C00S C 0.1677(5) 0.0199(4) 0.6669(3) 0.0516(10) Uani 1 1 d .
H00Z H 0.2268 0.0318 0.6198 0.077 Uiso 1 1 calc GR
HB H 0.0830 -0.0605 0.6366 0.077 Uiso 1 1 calc GR
HC H 0.2208 0.0012 0.7179 0.077 Uiso 1 1 calc GR
C00T C 0.4457(5) 0.7978(4) 0.9674(3) 0.0563(11) Uani 1 1 d .
H00 H 0.5169 0.7909 1.0144 0.084 Uiso 1 1 calc GR
HD H 0.4038 0.8728 0.9980 0.084 Uiso 1 1 calc GR
HE H 0.4902 0.8211 0.9166 0.084 Uiso 1 1 calc GR
C00U C 0.8714(4) 0.6780(4) 0.7143(3) 0.0474(9) Uani 1 1 d .
H0AA H 0.7923 0.7178 0.7079 0.071 Uiso 1 1 calc GR
HF H 0.9550 0.7373 0.7010 0.071 Uiso 1 1 calc GR
HG H 0.8913 0.6763 0.7790 0.071 Uiso 1 1 calc GR
C00V C 0.1378(6) 0.0772(5) 0.9163(4) 0.0701(15) Uani 1 1 d .
H1AA H 0.2166 0.0623 0.8843 0.105 Uiso 1 1 calc GR
HH H 0.0620 -0.0127 0.8968 0.105 Uiso 1 1 calc GR
HI H 0.1700 0.1097 0.9851 0.105 Uiso 1 1 calc GR
C00W C -0.0413(5) 0.2213(7) 0.9413(3) 0.0761(17) Uani 1 1 d .
H2AA H -0.0076 0.2521 1.0099 0.114 Uiso 1 1 calc GR
HJ H -0.1193 0.1332 0.9219 0.114 Uiso 1 1 calc GR
HK H -0.0740 0.2959 0.9256 0.114 Uiso 1 1 calc GR

loop_
_atom_site_aniso_label
_atom_site_aniso_U_11
_atom_site_aniso_U_22
_atom_site_aniso_U_33
_atom_site_aniso_U_23
_atom_site_aniso_U_13
_atom_site_aniso_U_12
O001 0.0325(12) 0.0383(12) 0.0237(10) 0.0083(9) 0.0130(9) 0.0095(9)
O002 0.0466(14) 0.0485(14) 0.0261(12) 0.0111(10) 0.0168(10) 0.0074(11)
O003 0.0368(14) 0.0717(19) 0.0366(14) 0.0122(13) 0.0135(11) -0.0015(13)
C004 0.0306(16) 0.0354(16) 0.0271(15) 0.0113(13) 0.0127(12) 0.0098(13)
C005 0.0318(16) 0.0365(16) 0.0287(15) 0.0144(13) 0.0160(13) 0.0121(13)
C006 0.0331(17) 0.0366(17) 0.0290(16) 0.0098(13) 0.0129(13) 0.0122(14)
C007 0.0335(17) 0.0332(16) 0.0295(15) 0.0121(13) 0.0141(13) 0.0130(13)
C008 0.0340(16) 0.0365(17) 0.0242(15) 0.0105(13) 0.0137(12) 0.0103(13)
C009 0.0383(18) 0.0375(17) 0.0265(15) 0.0118(13) 0.0142(13) 0.0148(14)
C00A 0.0315(16) 0.0343(16) 0.0294(16) 0.0118(13) 0.0148(13) 0.0106(13)
C00B 0.0344(17) 0.0419(18) 0.0278(16) 0.0128(14) 0.0142(13) 0.0136(14)
C00C 0.0418(18) 0.0391(17) 0.0272(15) 0.0138(13) 0.0168(13) 0.0173(15)
C00D 0.0353(17) 0.0436(18) 0.0295(16) 0.0113(14) 0.0113(13) 0.0145(15)
C00E 0.0346(17) 0.0335(16) 0.0293(16) 0.0113(13) 0.0153(13) 0.0106(13)
C00F 0.0343(18) 0.0394(18) 0.0329(17) 0.0121(14) 0.0142(14) 0.0094(14)
C00G 0.0324(16) 0.0343(16) 0.0265(15) 0.0096(13) 0.0116(12) 0.0109(13)
C00H 0.0445(19) 0.0392(18) 0.0292(16) 0.0140(14) 0.0140(14) 0.0186(15)
C00I 0.047(2) 0.0398(18) 0.0329(17) 0.0110(14) 0.0235(15) 0.0152(16)
C00J 0.0369(18) 0.0358(17) 0.0294(16) 0.0081(13) 0.0148(13) 0.0103(14)
C00K 0.044(2) 0.0432(19) 0.0334(17) 0.0149(15) 0.0060(15) 0.0096(16)
C00L 0.0338(18) 0.0428(19) 0.0396(18) 0.0132(15) 0.0169(14) 0.0100(15)
C00M 0.0359(18) 0.053(2) 0.0318(17) 0.0175(16) 0.0125(14) 0.0043(16)
C00N 0.042(2) 0.046(2) 0.044(2) 0.0175(16) 0.0235(16) 0.0087(16)
C00O 0.045(2) 0.051(2) 0.0346(18) 0.0153(16) 0.0251(15) 0.0118(17)
C00P 0.0397(19) 0.059(2) 0.0289(17) 0.0137(16) 0.0116(14) 0.0039(17)
C00Q 0.065(2) 0.0412(19) 0.0300(17) 0.0113(15) 0.0150(16) 0.0197(18)
C00R 0.056(2) 0.057(2) 0.046(2) 0.0205(18) 0.0274(18) 0.032(2)
C00S 0.054(2) 0.0374(19) 0.065(3) 0.0114(18) 0.034(2) 0.0122(17)
C00T 0.067(3) 0.040(2) 0.057(2) 0.0050(18) 0.030(2) 0.0122(19)
C00U 0.047(2) 0.043(2) 0.050(2) 0.0155(17) 0.0127(17) 0.0085(17)
C00V 0.078(3) 0.053(3) 0.067(3) 0.035(2) -0.017(2) -0.008(2)
C00W 0.050(3) 0.114(4) 0.032(2) -0.001(2) 0.0234(18) -0.008(3)

loop_
_atom_type_symbol
_atom_type_description
_atom_type_scat_dispersion_real
_atom_type_scat_dispersion_imag
_atom_type_scat_source
C C 0.0181 0.0091 'International Tables Vol C Tables 4.2.6.8 and 6.1.1.4'
H H 0.0000 0.0000 'International Tables Vol C Tables 4.2.6.8 and 6.1.1.4'
O O 0.0492 0.0322 'International Tables Vol C Tables 4.2.6.8 and 6.1.1.4'

loop_
_geom_angle_atom_site_label_1
_geom_angle_atom_site_label_2
_geom_angle_atom_site_label_3
_geom_angle
C005 O001 C00G 116.4(2)
C005 C004 C008 122.3(3)
C005 C004 C00B 119.3(3)
C00B C004 C008 118.2(3)
O001 C005 C004 122.9(3)
O001 C005 C00J 110.3(3)
C004 C005 C00J 126.7(3)
C007 C006 C00D 106.9(3)
C007 C006 C00L 123.8(3)
C00A C006 C007 60.2(2)
C00A C006 C00D 114.5(3)
C00A C006 C00L 120.3(3)
C00D C006 C00L 118.0(3)
C006 C007 H007 118.6
C006 C007 C00A 59.9(2)
C00A C007 H007 118.6
C00G C007 C006 108.7(3)
C00G C007 H007 118.6
C00G C007 C00A 118.1(3)
C004 C008 H008 108.0
C004 C008 C00E 111.1(3)
C004 C008 C00I 110.4(3)
C00E C008 H008 108.0
C00E C008 C00I 111.2(3)
C00I C008 H008 108.0
H00A C009 H00B 108.9
C00D C009 H00A 110.8
C00D C009 H00B 110.8
C00G C009 H00A 110.8
C00G C009 H00B 110.8
C00G C009 C00D 104.7(3)
C006 C00A C007 60.0(2)
C006 C00A H00C 115.4
C006 C00A C00C 121.6(3)
C007 C00A H00C 115.4
C007 C00A C00C 117.9(3)
C00C C00A H00C 115.4
O002 C00B C004 121.1(3)
O002 C00B C00M 118.4(3)
C004 C00B C00M 120.5(3)
C00A C00C H00D 107.1
C00A C00C C00H 110.8(3)
C00A C00C C00O 109.8(3)
C00H C00C H00D 107.1
C00H C00C C00O 114.7(3)
C00O C00C H00D 107.1
C006 C00D C009 105.7(3)
C006 C00D H00E 110.6
C006 C00D H00F 110.6
C009 C00D H00E 110.6
C009 C00D H00F 110.6
H00E C00D H00F 108.7
C008 C00E H00G 109.0
C008 C00E H00H 109.0
H00G C00E H00H 107.8
C00G C00E C008 112.7(3)
C00G C00E H00G 109.0
C00G C00E H00H 109.0
O003 C00F C00J 119.3(3)
O003 C00F C00M 120.3(3)
C00M C00F C00J 120.3(3)
O001 C00G C007 106.7(2)
O001 C00G C009 110.3(3)
O001 C00G C00E 108.2(2)
C007 C00G C009 105.4(2)
C007 C00G C00E 111.3(3)
C00E C00G C009 114.6(3)
C00C C00H H00I 108.3
C00K C00H C00C 110.6(3)
C00K C00H H00I 108.3
C00K C00H C00Q 108.7(3)
C00Q C00H C00C 112.4(3)
C00Q C00H H00I 108.3
C008 C00I H00J 106.9
C00R C00I C008 113.7(3)
C00R C00I H00J 106.9
C00R C00I C00T 111.4(3)
C00T C00I C008 110.5(3)
C00T C00I H00J 106.9
C005 C00J C00F 111.8(3)
C005 C00J C00P 108.7(3)
C005 C00J C00S 111.6(3)
C00P C00J C00F 108.8(3)
C00S C00J C00F 107.5(3)
C00S C00J C00P 108.4(3)
C00H C00K H00K 109.5
C00H C00K H00L 109.5
C00H C00K H00M 109.5
H00K C00K H00L 109.5
H00K C00K H00M 109.5
H00L C00K H00M 109.5
C006 C00L H00N 107.1
C006 C00L C00N 112.1(3)
C00N C00L H00N 107.1
C00U C00L C006 111.7(3)
C00U C00L H00N 107.1
C00U C00L C00N 111.5(3)
C00B C00M C00V 107.3(3)
C00F C00M C00B 114.3(3)
C00F C00M C00V 106.9(3)
C00F C00M C00W 109.3(3)
C00W C00M C00B 109.2(3)
C00W C00M C00V 109.8(4)
C00L C00N H00O 109.0
C00L C00N H00P 109.0
H00O C00N H00P 107.8
C00O C00N C00L 112.9(3)
C00O C00N H00O 109.0
C00O C00N H00P 109.0
C00C C00O H00Q 109.6
C00C C00O H00R 109.6
C00N C00O C00C 110.1(3)
C00N C00O H00Q 109.6
C00N C00O H00R 109.6
H00Q C00O H00R 108.2
C00J C00P H00S 109.5
C00J C00P H00T 109.5
C00J C00P H00U 109.5
H00S C00P H00T 109.5
H00S C00P H00U 109.5
H00T C00P H00U 109.5
C00H C00Q H00V 109.5
C00H C00Q H00W 109.5
C00H C00Q H00X 109.5
H00V C00Q H00W 109.5
H00V C00Q H00X 109.5
H00W C00Q H00X 109.5
C00I C00R H00Y 109.5
C00I C00R H 109.5
C00I C00R HA 109.5
H00Y C00R H 109.5
H00Y C00R HA 109.5
H C00R HA 109.5
C00J C00S H00Z 109.5
C00J C00S HB 109.5
C00J C00S HC 109.5
H00Z C00S HB 109.5
H00Z C00S HC 109.5
HB C00S HC 109.5
C00I C00T H00 109.5
C00I C00T HD 109.5
C00I C00T HE 109.5
H00 C00T HD 109.5
H00 C00T HE 109.5
HD C00T HE 109.5
C00L C00U H0AA 109.5
C00L C00U HF 109.5
C00L C00U HG 109.5
H0AA C00U HF 109.5
H0AA C00U HG 109.5
HF C00U HG 109.5
C00M C00V H1AA 109.5
C00M C00V HH 109.5
C00M C00V HI 109.5
H1AA C00V HH 109.5
H1AA C00V HI 109.5
HH C00V HI 109.5
C00M C00W H2AA 109.5
C00M C00W HJ 109.5
C00M C00W HK 109.5
H2AA C00W HJ 109.5
H2AA C00W HK 109.5
HJ C00W HK 109.5

loop_
_geom_bond_atom_site_label_1
_geom_bond_atom_site_label_2
_geom_bond_distance
O001 C005 1.347(4)
O001 C00G 1.478(4)
O002 C00B 1.226(4)
O003 C00F 1.199(4)
C004 C005 1.356(4)
C004 C008 1.512(5)
C004 C00B 1.460(4)
C005 C00J 1.509(5)
C006 C007 1.511(4)
C006 C00A 1.509(5)
C006 C00D 1.524(4)
C006 C00L 1.528(5)
C007 H007 0.9800
C007 C00A 1.514(4)
C007 C00G 1.499(4)
C008 H008 0.9800
C008 C00E 1.541(4)
C008 C00I 1.554(5)
C009 H00A 0.9700
C009 H00B 0.9700
C009 C00D 1.544(5)
C009 C00G 1.532(4)
C00A H00C 0.9800
C00A C00C 1.526(4)
C00B C00M 1.531(5)
C00C H00D 0.9800
C00C C00H 1.538(5)
C00C C00O 1.543(5)
C00D H00E 0.9700
C00D H00F 0.9700
C00E H00G 0.9700
C00E H00H 0.9700
C00E C00G 1.519(4)
C00F C00J 1.539(4)
C00F C00M 1.516(5)
C00H H00I 0.9800
C00H C00K 1.534(5)
C00H C00Q 1.535(5)
C00I H00J 0.9800
C00I C00R 1.518(5)
C00I C00T 1.527(5)
C00J C00P 1.537(5)
C00J C00S 1.535(5)
C00K H00K 0.9600
C00K H00L 0.9600
C00K H00M 0.9600
C00L H00N 0.9800
C00L C00N 1.531(5)
C00L C00U 1.524(5)
C00M C00V 1.552(6)
C00M C00W 1.520(5)
C00N H00O 0.9700
C00N H00P 0.9700
C00N C00O 1.529(5)
C00O H00Q 0.9700
C00O H00R 0.9700
C00P H00S 0.9600
C00P H00T 0.9600
C00P H00U 0.9600
C00Q H00V 0.9600
C00Q H00W 0.9600
C00Q H00X 0.9600
C00R H00Y 0.9600
C00R H 0.9600
C00R HA 0.9600
C00S H00Z 0.9600
C00S HB 0.9600
C00S HC 0.9600
C00T H00 0.9600
C00T HD 0.9600
C00T HE 0.9600
C00U H0AA 0.9600
C00U HF 0.9600
C00U HG 0.9600
C00V H1AA 0.9600
C00V HH 0.9600
C00V HI 0.9600
C00W H2AA 0.9600
C00W HJ 0.9600
C00W HK 0.9600
